data_9005047
loop_
_publ_author_name
'Baur, W. H.'
'Kassner, D.'
'Kim, C.'
'Sieber, N. H. W.'

_publ_section_title
;
 Flexibility and distortion of the framework of natrolite: crystal
 structures of ion-exchanged natrolites
 Sample: natrolite, NA
;
_journal_name_full 'European Journal of Mineralogy'
_journal_page_first 761
_journal_page_last 769
_journal_paper_doi 10.1127/ejm/2/6/0761
_journal_volume 2
_journal_year 1990
_chemical_formula_sum 'Al2 H4 Na2 O12 Si3'
_chemical_name_mineral Natrolite
_space_group_IT_number 43
_symmetry_space_group_name_Hall 'F 2 -2d'
_symmetry_space_group_name_H-M 'F d d 2'
_cell_angle_alpha 90
_cell_angle_beta 90
_cell_angle_gamma 90
_cell_formula_units_Z 8
_cell_length_a 18.307
_cell_length_b 18.623
_cell_length_c 6.5872
_cell_volume 2245.782
_database_code_amcsd 0006392
_exptl_crystal_density_diffrn 2.249
_cod_original_formula_sum 'Na2 Al2 Si3 O12 H4'
_cod_database_code 9005047

loop_
_space_group_symop_operation_xyz
x,y,z
x,1/2+y,1/2+z
1/2+x,y,1/2+z
1/2+x,1/2+y,z
1/4+x,1/4-y,1/4+z
1/4+x,3/4-y,3/4+z
3/4+x,1/4-y,3/4+z
3/4+x,3/4-y,1/4+z
1/4-x,1/4+y,1/4+z
1/4-x,3/4+y,3/4+z
3/4-x,1/4+y,3/4+z
3/4-x,3/4+y,1/4+z
-x,1/2-y,1/2+z
-x,-y,+z
1/2-x,1/2-y,+z
1/2-x,-y,1/2+z

loop_
_atom_site_aniso_label
_atom_site_aniso_U_11
_atom_site_aniso_U_22
_atom_site_aniso_U_33
_atom_site_aniso_U_12
_atom_site_aniso_U_13
_atom_site_aniso_U_23
Na 0.02030 0.02050 0.02040 -0.00300 0.00270 -0.00010
Al 0.00830 0.00810 0.00900 0.00080 0.00140 -0.00060
Si1 0.01350 0.01110 0.00840 -0.00060 0.00000 0.00000
Si2 0.00870 0.01070 0.00790 -0.00120 0.00030 -0.00070
O1 0.02140 0.01520 0.01080 -0.00230 -0.00060 -0.00250
O2 0.01350 0.01290 0.00890 -0.00070 0.00060 -0.00280
O3 0.01270 0.01810 0.01650 -0.00150 -0.00290 -0.00780
O4 0.01470 0.02070 0.01390 0.00140 0.00480 0.00180
O5 0.01420 0.02230 0.01040 0.00350 0.00360 -0.00070
OW 0.02710 0.00000 0.00000 0.00000 0.00000 0.00000
H1 0.12700 0.00000 0.00000 0.00000 0.00000 0.00000
H2 0.09300 0.00000 0.00000 0.00000 0.00000 0.00000

loop_
_atom_site_label
_atom_site_fract_x
_atom_site_fract_y
_atom_site_fract_z
_atom_site_type_symbol
_atom_site_attached_hydrogens
Na 0.22070 0.53070 0.11800 Na 0
Al 0.21240 0.34380 0.86570 Al 0
Si1 0.00000 0.00000 0.00000 Si 0
Si2 0.15350 0.21130 0.62340 Si 0
O1 0.02260 0.06820 0.86560 O 0
O2 0.17940 0.43130 0.86130 O 0
O3 0.15200 0.28520 0.75170 O 0
O4 0.29290 0.34720 0.72560 O 0
O5 0.93070 0.02260 0.13930 O 0
OW 0.19340 0.43950 0.36200 O 0
H1 0.05100 0.13800 0.03300 H 0
H2 0.09400 0.19600 0.16000 H 0

loop_
_cod_changelog_entry_id
_cod_changelog_entry_author
_cod_changelog_entry_date
_cod_changelog_entry_text
1
;cod-tools version 3.8.0
Id: cif_guess_AMCSD_atom_types 9574 2023-05-10 09:00:05Z saulius
;
2023-05-10T18:49:47+03:00
;Derived atom types and hydrogen counts
from atom names that follow the AMCSD naming convention
(Wat == water, O-H == hydroxyl).
;

loop_
_cod_related_entry_id
_cod_related_entry_database
_cod_related_entry_code
1 AMCSD 0006392
